data_2021377
loop_
_publ_author_name
'Mao, Yimin'
'Zavalij, Peter Y.'

_publ_section_title
;
 Two- and three-dimensional coordination polymers based on zinc(II) and
 furan-2,5-dicarboxylic acid: structure variation due to metal-to-linker
 ratio
;
_journal_issue 12
_journal_name_full 'Acta Crystallographica Section C'
_journal_page_first
;
;
_journal_paper_doi 10.1107/S2053229618015759
_journal_volume 74
_journal_year 2018
_chemical_formula_iupac '(C2 H8 N)2 [Zn2 (C6 H2 O5)4], 3.08C3 H7 N O'
_chemical_formula_moiety 'Zn3 (C6 H2 O5)4 (C2 H8 N)2, 3.08(C3 H7 N O)'
_chemical_formula_sum 'C37.25 H45.6 N5.1 O23.1 Zn3'
_chemical_formula_weight 1130.50
_chemical_name_systematic
;Poly[bis(dimethylazanium) [bis(\m~4~-furan-2,5-dicarboxylato-\k<i>O</i>^2^:\k<i>O</i>^2'^:\k<i>O</i>^5^:\k<i>O</i>^5^)bis(\m~3~-furan-2,5-dicarboxylato-\k<i>O</i>^2^:\k<i>O</i>^2'^:\k<i>O</i>^5^)dizinc(II)]
dimethylformamide 3.08-solvate]
;
_space_group_crystal_system monoclinic
_space_group_IT_number 14
_space_group_name_Hall '-P 2ybc'
_space_group_name_H-M_alt 'P 1 21/c 1'
_symmetry_cell_setting monoclinic
_symmetry_space_group_name_Hall '-P 2ybc'
_symmetry_space_group_name_H-M 'P 1 21/c 1'
_atom_sites_solution_hydrogens geom
_atom_sites_solution_primary direct
_atom_sites_solution_secondary difmap
_audit_creation_method 'SHELXL-2014 & ZCIF'
_cell_angle_alpha 90
_cell_angle_beta 96.4221(6)
_cell_angle_gamma 90
_cell_formula_units_Z 2
_cell_length_a 9.2803(3)
_cell_length_b 15.1916(5)
_cell_length_c 17.7731(6)
_cell_measurement_reflns_used 17707
_cell_measurement_temperature 150(2)
_cell_measurement_theta_max 31.7
_cell_measurement_theta_min 2.2
_cell_volume 2489.97(14)
_computing_cell_refinement
;
SAINT (Bruker, 2010)
;
_computing_data_collection
;
APRX2 (Bruker, 2010)
;
_computing_data_reduction
;
SAINT (Bruker, 2010)
;
_computing_molecular_graphics
;
OLEX2 (Dolomanov <i>et al.</i>,  2009), Mercury (Macrae <i>et al.</i>,
2008)
and
VESTA (Momma & Izumi, 2011)
;
_computing_publication_material
;
APEX2 (Bruker, 2010), SHELXL2014 (Sheldrick, 2015b),
PLATON (Spek, 2009) and publCIF (Westrip, 2010)
;
_computing_structure_refinement
;
SHELXL2014 (Sheldrick, 2015b)
;
_computing_structure_solution
;
SHELXT2014 (Sheldrick, 2015a)
;
_diffrn_ambient_temperature 150(2)
_diffrn_detector 'CCD area detector'
_diffrn_detector_area_resol_mean 8.333
_diffrn_measured_fraction_theta_full 1.000
_diffrn_measured_fraction_theta_max 1.000
_diffrn_measurement_device_type 'Bruker SMART APEXII CCD'
_diffrn_measurement_method '\f and \w scans'
_diffrn_measurement_specimen_support 'MiTeGen loop'
_diffrn_radiation_monochromator graphite
_diffrn_radiation_type MoK\a
_diffrn_radiation_wavelength 0.71073
_diffrn_reflns_av_R_equivalents 0.0208
_diffrn_reflns_av_unetI/netI 0.0165
_diffrn_reflns_limit_h_max 13
_diffrn_reflns_limit_h_min -13
_diffrn_reflns_limit_k_max 20
_diffrn_reflns_limit_k_min -21
_diffrn_reflns_limit_l_max 24
_diffrn_reflns_limit_l_min -24
_diffrn_reflns_number 41068
_diffrn_reflns_theta_full 25.242
_diffrn_reflns_theta_max 29.998
_diffrn_reflns_theta_min 1.768
_diffrn_source 'sealed tube'
_exptl_absorpt_coefficient_mu 1.517
_exptl_absorpt_correction_T_max 0.796
_exptl_absorpt_correction_T_min 0.605
_exptl_absorpt_correction_type multi-scan
_exptl_absorpt_process_details
;
(SADABS; Krause <i>et al.</i>, 2015)
;
_exptl_crystal_colour colourless
_exptl_crystal_density_diffrn 1.508
_exptl_crystal_density_method 'not measured'
_exptl_crystal_description block
_exptl_crystal_F_000 1159
_exptl_crystal_size_max 0.33
_exptl_crystal_size_mid 0.30
_exptl_crystal_size_min 0.15
_refine_diff_density_max 1.755
_refine_diff_density_min -1.181
_refine_ls_extinction_method none
_refine_ls_goodness_of_fit_ref 1.037
_refine_ls_hydrogen_treatment constr
_refine_ls_matrix_type full
_refine_ls_number_parameters 361
_refine_ls_number_reflns 7255
_refine_ls_number_restraints 121
_refine_ls_restrained_S_all 1.058
_refine_ls_R_factor_all 0.0522
_refine_ls_R_factor_gt 0.0476
_refine_ls_shift/su_max 0.001
_refine_ls_shift/su_mean 0.000
_refine_ls_structure_factor_coef Fsqd
_refine_ls_weighting_details 'w=1/[\s^2^(Fo^2^)+(0.0119P)^2^+11.1698P] where P=(Fo^2^+2Fc^2^)/3'
_refine_ls_weighting_scheme calc
_refine_ls_wR_factor_gt 0.1131
_refine_ls_wR_factor_ref 0.1148
_reflns_number_gt 6472
_reflns_number_total 7255
_reflns_threshold_expression 'I > 2\s(I)'
_cod_data_source_file ov3119sup1.cif
_cod_data_source_block 2
_cod_original_sg_symbol_H-M P2(1)/c
_cod_original_formula_sum 'C37.25 H45.60 N5.10 O23.10 Zn3'
_cod_database_code 2021377
_shelx_space_group_comment
;
The symmetry employed for this shelxl refinement is uniquely defined
by the following loop, which should always be used as a source of
symmetry information in preference to the above space-group names.
They are only intended as comments.
;
_shelx_estimated_absorpt_t_min 0.634
_shelx_estimated_absorpt_t_max 0.804

loop_
_space_group_symop_operation_xyz
'x, y, z'
'-x, y+1/2, -z+1/2'
'-x, -y, -z'
'x, -y-1/2, z-1/2'

loop_
_atom_site_type_symbol
_atom_site_label
_atom_site_fract_x
_atom_site_fract_y
_atom_site_fract_z
_atom_site_U_iso_or_equiv
_atom_site_adp_type
_atom_site_calc_flag
_atom_site_occupancy
_atom_site_disorder_assembly
_atom_site_disorder_group
Zn Zn1 0.500000 0.500000 1.000000 0.02270(11) Uani d 1 . .
Zn Zn2 0.42599(3) 0.61076(2) 0.83985(2) 0.02074(8) Uani d 1 . .
O O1A 0.3026(2) 0.46504(15) 0.94902(13) 0.0281(5) Uani d 1 . .
O O2A 0.2326(2) 0.57061(16) 0.86327(12) 0.0285(5) Uani d 1 . .
C C3A 0.2101(3) 0.5076(2) 0.90644(16) 0.0240(6) Uani d 1 . .
C C4A 0.0572(3) 0.4795(2) 0.90756(16) 0.0241(6) Uani d 1 . .
C C5A -0.0023(3) 0.4055(2) 0.93325(19) 0.0293(6) Uani d 1 . .
H H5A 0.047939 0.355376 0.954731 0.035 Uiso calc 1 . .
C C6A -0.1553(3) 0.4177(2) 0.92162(18) 0.0285(6) Uani d 1 . .
H H6A -0.227587 0.377337 0.933539 0.034 Uiso calc 1 . .
O O8A -0.0480(2) 0.53740(15) 0.87952(11) 0.0236(4) Uani d 1 . .
C C9A -0.3087(3) 0.5513(2) 0.86701(16) 0.0235(5) Uani d 1 . .
C C7A -0.1772(3) 0.4985(2) 0.89015(16) 0.0231(5) Uani d 1 . .
O O10A -0.4299(2) 0.52153(15) 0.88787(12) 0.0241(4) Uani d 1 . .
O O11A -0.3037(2) 0.61822(17) 0.82919(13) 0.0323(5) Uani d 1 . .
O O1B 0.3871(4) 0.5295(2) 0.71541(18) 0.0609(9) Uani d 1 . .
O O2B 0.4031(3) 0.6704(2) 0.73894(13) 0.0434(7) Uani d 1 . .
C C3B 0.3940(4) 0.6060(3) 0.69386(19) 0.0401(9) Uani d 1 . .
C C4B 0.3949(4) 0.6244(2) 0.61219(18) 0.0317(7) Uani d 1 . .
C C5B 0.3848(5) 0.5702(3) 0.5522(2) 0.0412(8) Uani d 1 . .
H H5B 0.370363 0.508294 0.552333 0.049 Uiso calc 1 . .
C C6B 0.4002(5) 0.6242(2) 0.48841(19) 0.0390(8) Uani d 1 . .
H H6B 0.397570 0.605338 0.437309 0.047 Uiso calc 1 . .
C C7B 0.4194(3) 0.7075(2) 0.51421(16) 0.0268(6) Uani d 1 . .
O O8B 0.4160(2) 0.70942(16) 0.59083(11) 0.0272(4) Uani d 1 . .
C C9B 0.4401(3) 0.7915(2) 0.47440(16) 0.0241(5) Uani d 1 . .
O O10B 0.4452(3) 0.78259(15) 0.40358(12) 0.0296(5) Uani d 1 . .
O O11B 0.4473(2) 0.86162(15) 0.51109(12) 0.0262(4) Uani d 1 . .
C C1C 0.6353(7) 0.8458(5) 0.7049(4) 0.0629(17) Uani d 0.776(7) A 1
H H1C1 0.574893 0.841455 0.656112 0.094 Uiso calc 0.776(7) A 1
H H1C2 0.713651 0.802335 0.706710 0.094 Uiso calc 0.776(7) A 1
H H1C3 0.676770 0.905024 0.710651 0.094 Uiso calc 0.776(7) A 1
C C2C 0.3980(7) 0.8689(4) 0.7584(4) 0.0643(18) Uani d 0.776(7) A 1
H H2C1 0.404820 0.931417 0.772102 0.096 Uiso calc 0.776(7) A 1
H H2C2 0.340689 0.837935 0.793168 0.096 Uiso calc 0.776(7) A 1
H H2C3 0.351019 0.862963 0.706472 0.096 Uiso calc 0.776(7) A 1
N N1C 0.5499(8) 0.8293(5) 0.7638(5) 0.0759(18) Uani d 0.776(7) A 1
H H1C4 0.599909 0.848799 0.807604 0.091 Uiso calc 0.776(7) A 1
H H1C5 0.540948 0.769899 0.768106 0.091 Uiso calc 0.776(7) A 1
C C1D 0.663(2) 0.8323(12) 0.8278(11) 0.047(4) Uani d 0.224(7) A 2
H H1D1 0.701489 0.777449 0.809192 0.071 Uiso calc 0.224(7) A 2
H H1D2 0.647396 0.825368 0.881147 0.071 Uiso calc 0.224(7) A 2
H H1D3 0.731375 0.880291 0.822767 0.071 Uiso calc 0.224(7) A 2
C C2D 0.513(3) 0.8508(15) 0.6928(12) 0.064(4) Uani d 0.224(7) A 2
H H2D1 0.506217 0.911345 0.673617 0.096 Uiso calc 0.224(7) A 2
H H2D2 0.425525 0.818249 0.673642 0.096 Uiso calc 0.224(7) A 2
H H2D3 0.598233 0.822119 0.675607 0.096 Uiso calc 0.224(7) A 2
N N1D 0.529(3) 0.852(2) 0.7848(15) 0.0759(18) Uani d 0.224(7) A 2
H H1D4 0.502397 0.906770 0.799058 0.091 Uiso calc 0.224(7) A 2
H H1D5 0.462158 0.813818 0.799551 0.091 Uiso calc 0.224(7) A 2
C C1E 0.9981(9) 0.8863(6) 0.9853(5) 0.083(3) Uani d 0.731(6) B 1
H H1E1 1.056307 0.868246 1.032142 0.125 Uiso calc 0.731(6) B 1
H H1E2 0.913595 0.919788 0.997668 0.125 Uiso calc 0.731(6) B 1
H H1E3 1.056963 0.923268 0.955397 0.125 Uiso calc 0.731(6) B 1
C C2E 1.0522(9) 0.7540(5) 0.9148(5) 0.080(3) Uani d 0.731(6) B 1
H H2E1 1.106458 0.786446 0.879548 0.120 Uiso calc 0.731(6) B 1
H H2E2 1.001875 0.704224 0.888397 0.120 Uiso calc 0.731(6) B 1
H H2E3 1.119335 0.732054 0.957122 0.120 Uiso calc 0.731(6) B 1
N N1E 0.9505(6) 0.8100(4) 0.9424(4) 0.0672(19) Uani d 0.731(6) B 1
C C3E 0.8234(8) 0.8076(5) 0.9054(6) 0.080(3) Uani d 0.731(6) B 1
H H3D 0.803362 0.757231 0.874286 0.096 Uiso calc 0.731(6) B 1
O O1E 0.7253(6) 0.8607(4) 0.9045(5) 0.101(2) Uani d 0.731(6) B 1
C C1F 0.7740(8) 0.9140(9) 0.1494(6) 0.162(5) Uani d 0.811(6) C 2
H H1F1 0.770899 0.897919 0.095837 0.244 Uiso calc 0.811(6) C 2
H H1F2 0.730440 0.972246 0.153730 0.244 Uiso calc 0.811(6) C 2
H H1F3 0.719683 0.870457 0.175613 0.244 Uiso calc 0.811(6) C 2
C C2F 0.9906(8) 0.8380(6) 0.2079(5) 0.097(3) Uani d 0.811(6) C 2
H H2F1 1.080393 0.852086 0.240084 0.145 Uiso calc 0.811(6) C 2
H H2F2 1.013422 0.803594 0.164185 0.145 Uiso calc 0.811(6) C 2
H H2F3 0.926612 0.803778 0.237081 0.145 Uiso calc 0.811(6) C 2
N N1F 0.9213(6) 0.9158(6) 0.1830(4) 0.097(2) Uani d 0.811(6) C 2
C C3F 0.9796(12) 0.9914(7) 0.2006(5) 0.111(3) Uani d 0.811(6) C 2
H H3F 1.076886 0.989030 0.223786 0.133 Uiso calc 0.811(6) C 2
O O1F 0.9289(12) 1.0651(6) 0.1920(6) 0.179(4) Uani d 0.811(6) C 2

loop_
_atom_site_aniso_label
_atom_site_aniso_U_11
_atom_site_aniso_U_22
_atom_site_aniso_U_33
_atom_site_aniso_U_12
_atom_site_aniso_U_13
_atom_site_aniso_U_23
Zn1 0.0159(2) 0.0302(2) 0.0219(2) 0.00078(17) 0.00181(16) 0.00438(18)
Zn2 0.01996(15) 0.02485(16) 0.01738(14) 0.00132(12) 0.00194(11) 0.00302(12)
O1A 0.0160(9) 0.0335(12) 0.0344(11) 0.0001(8) 0.0006(8) 0.0065(9)
O2A 0.0179(9) 0.0393(13) 0.0287(11) 0.0000(9) 0.0037(8) 0.0083(9)
C3A 0.0150(11) 0.0329(15) 0.0245(13) 0.0006(10) 0.0037(10) -0.0006(11)
C4A 0.0145(11) 0.0337(15) 0.0243(13) 0.0016(10) 0.0030(10) 0.0014(11)
C5A 0.0173(12) 0.0344(17) 0.0364(16) 0.0021(11) 0.0046(11) 0.0046(13)
C6A 0.0166(12) 0.0355(16) 0.0342(16) -0.0012(11) 0.0056(11) 0.0021(13)
O8A 0.0129(8) 0.0339(11) 0.0242(10) 0.0005(8) 0.0029(7) 0.0024(8)
C9A 0.0162(12) 0.0349(15) 0.0196(12) 0.0007(11) 0.0027(9) -0.0029(11)
C7A 0.0132(11) 0.0349(15) 0.0215(12) -0.0012(10) 0.0036(9) -0.0012(11)
O10A 0.0133(8) 0.0341(11) 0.0248(10) 0.0012(8) 0.0020(7) 0.0008(8)
O11A 0.0229(10) 0.0402(13) 0.0343(12) 0.0035(9) 0.0049(9) 0.0090(10)
O1B 0.068(2) 0.071(2) 0.0465(17) 0.0187(17) 0.0205(15) 0.0339(16)
O2B 0.0306(12) 0.079(2) 0.0201(11) -0.0048(13) 0.0013(9) 0.0108(12)
C3B 0.0250(15) 0.070(3) 0.0259(15) 0.0096(16) 0.0064(12) 0.0182(17)
C4B 0.0292(15) 0.0417(19) 0.0245(14) 0.0048(13) 0.0049(11) 0.0098(13)
C5B 0.058(2) 0.0326(18) 0.0345(18) 0.0006(16) 0.0115(16) 0.0080(14)
C6B 0.061(2) 0.0328(18) 0.0240(15) -0.0015(16) 0.0087(15) 0.0010(13)
C7B 0.0308(15) 0.0326(16) 0.0174(12) 0.0014(12) 0.0046(11) 0.0019(11)
O8B 0.0258(10) 0.0383(12) 0.0174(9) 0.0006(9) 0.0030(8) 0.0016(8)
C9B 0.0198(12) 0.0295(15) 0.0234(13) 0.0014(11) 0.0042(10) 0.0010(11)
O10B 0.0402(12) 0.0275(11) 0.0224(10) 0.0020(9) 0.0093(9) 0.0013(8)
O11B 0.0222(10) 0.0300(11) 0.0267(10) 0.0000(8) 0.0041(8) -0.0031(9)
C1C 0.061(4) 0.060(4) 0.066(4) -0.023(3) 0.000(3) -0.022(3)
C2C 0.066(4) 0.054(4) 0.068(4) -0.007(3) -0.010(3) 0.019(3)
N1C 0.074(3) 0.070(4) 0.079(4) -0.001(3) -0.013(3) -0.006(3)
C1D 0.055(8) 0.037(8) 0.049(8) -0.012(7) 0.001(6) 0.011(7)
C2D 0.075(9) 0.049(8) 0.062(6) 0.006(8) -0.015(7) -0.008(7)
N1D 0.074(3) 0.070(4) 0.079(4) -0.001(3) -0.013(3) -0.006(3)
C1E 0.064(5) 0.111(7) 0.074(5) -0.028(5) 0.006(4) -0.041(5)
C2E 0.109(7) 0.041(4) 0.096(6) 0.001(4) 0.037(5) 0.007(4)
N1E 0.048(3) 0.050(3) 0.096(5) 0.008(2) -0.028(3) -0.016(3)
C3E 0.054(4) 0.047(4) 0.134(8) 0.002(3) -0.008(5) -0.008(4)
O1E 0.067(4) 0.076(4) 0.158(7) 0.007(3) 0.004(4) -0.012(4)
C1F 0.049(4) 0.323(14) 0.111(7) -0.017(6) -0.009(4) 0.119(8)
C2F 0.065(4) 0.145(6) 0.077(5) -0.020(5) -0.004(4) -0.004(5)
N1F 0.052(3) 0.174(6) 0.065(4) -0.018(4) 0.006(3) 0.033(4)
C3F 0.139(7) 0.134(6) 0.062(4) 0.022(5) 0.020(5) 0.034(5)
O1F 0.224(10) 0.168(6) 0.155(8) 0.049(7) 0.064(7) 0.061(6)

loop_
_atom_type_symbol
_atom_type_description
_atom_type_scat_dispersion_real
_atom_type_scat_dispersion_imag
_atom_type_scat_source
C C 0.0033 0.0016 'International Tables Vol C Tables 4.2.6.8 and 6.1.1.4'
H H 0.0000 0.0000 'International Tables Vol C Tables 4.2.6.8 and 6.1.1.4'
N N 0.0061 0.0033 'International Tables Vol C Tables 4.2.6.8 and 6.1.1.4'
O O 0.0106 0.0060 'International Tables Vol C Tables 4.2.6.8 and 6.1.1.4'
Zn Zn 0.2839 1.4301 'International Tables Vol C Tables 4.2.6.8 and 6.1.1.4'

loop_
_geom_angle_atom_site_label_1
_geom_angle_atom_site_label_2
_geom_angle_atom_site_label_3
_geom_angle_site_symmetry_1
_geom_angle_site_symmetry_3
_geom_angle
O1A Zn1 O1A 3_667 . 180.0
O1A Zn1 O11B 3_667 4_576 84.67(9)
O1A Zn1 O11B . 4_576 95.33(9)
O1A Zn1 O11B 3_667 2_646 95.33(9)
O1A Zn1 O11B . 2_646 84.67(9)
O11B Zn1 O11B 4_576 2_646 180.0
O1A Zn1 O10A 3_667 1_655 91.28(8)
O1A Zn1 O10A . 1_655 88.72(8)
O11B Zn1 O10A 4_576 1_655 91.77(8)
O11B Zn1 O10A 2_646 1_655 88.23(8)
O1A Zn1 O10A 3_667 3_567 88.72(8)
O1A Zn1 O10A . 3_567 91.28(8)
O11B Zn1 O10A 4_576 3_567 88.23(8)
O11B Zn1 O10A 2_646 3_567 91.77(8)
O10A Zn1 O10A 1_655 3_567 180.0
O10B Zn2 O2A 4_576 . 99.09(10)
O10B Zn2 O2B 4_576 . 97.84(11)
O2A Zn2 O2B . . 108.65(10)
O10B Zn2 O10A 4_576 1_655 107.14(9)
O2A Zn2 O10A . 1_655 106.03(9)
O2B Zn2 O10A . 1_655 132.89(10)
C3A O1A Zn1 . . 131.1(2)
C3A O2A Zn2 . . 125.26(19)
O1A C3A O2A . . 127.5(3)
O1A C3A C4A . . 115.7(3)
O2A C3A C4A . . 116.8(3)
C5A C4A O8A . . 110.8(2)
C5A C4A C3A . . 132.1(3)
O8A C4A C3A . . 117.1(3)
C4A C5A C6A . . 106.3(3)
C4A C5A H5A . . 126.9
C6A C5A H5A . . 126.9
C7A C6A C5A . . 106.2(3)
C7A C6A H6A . . 126.9
C5A C6A H6A . . 126.9
C4A O8A C7A . . 105.9(2)
O11A C9A O10A . . 122.2(3)
O11A C9A C7A . . 121.5(3)
O10A C9A C7A . . 116.4(3)
C6A C7A O8A . . 110.8(2)
C6A C7A C9A . . 133.4(3)
O8A C7A C9A . . 115.9(3)
C9A O10A Zn2 . 1_455 101.42(18)
C9A O10A Zn1 . 1_455 131.61(18)
Zn2 O10A Zn1 1_455 1_455 103.56(9)
C3B O2B Zn2 . . 102.2(2)
O1B C3B O2B . . 122.6(3)
O1B C3B C4B . . 119.4(4)
O2B C3B C4B . . 118.0(4)
C5B C4B O8B . . 111.0(3)
C5B C4B C3B . . 131.0(4)
O8B C4B C3B . . 117.9(3)
C4B C5B C6B . . 106.0(3)
C4B C5B H5B . . 127.0
C6B C5B H5B . . 127.0
C7B C6B C5B . . 107.0(3)
C7B C6B H6B . . 126.5
C5B C6B H6B . . 126.5
C6B C7B O8B . . 109.9(3)
C6B C7B C9B . . 131.6(3)
O8B C7B C9B . . 118.5(3)
C4B O8B C7B . . 106.1(3)
O11B C9B O10B . . 127.0(3)
O11B C9B C7B . . 119.2(3)
O10B C9B C7B . . 113.7(3)
C9B O10B Zn2 . 4_575 118.0(2)
C9B O11B Zn1 . 2_656 141.2(2)
N1C C1C H1C1 . . 109.5
N1C C1C H1C2 . . 109.5
H1C1 C1C H1C2 . . 109.5
N1C C1C H1C3 . . 109.5
H1C1 C1C H1C3 . . 109.5
H1C2 C1C H1C3 . . 109.5
N1C C2C H2C1 . . 109.5
N1C C2C H2C2 . . 109.5
H2C1 C2C H2C2 . . 109.5
N1C C2C H2C3 . . 109.5
H2C1 C2C H2C3 . . 109.5
H2C2 C2C H2C3 . . 109.5
C1C N1C C2C . . 118.5(7)
C1C N1C H1C4 . . 107.7
C2C N1C H1C4 . . 107.7
C1C N1C H1C5 . . 107.7
C2C N1C H1C5 . . 107.7
H1C4 N1C H1C5 . . 107.1
N1D C1D H1D1 . . 109.5
N1D C1D H1D2 . . 109.5
H1D1 C1D H1D2 . . 109.5
N1D C1D H1D3 . . 109.5
H1D1 C1D H1D3 . . 109.5
H1D2 C1D H1D3 . . 109.5
N1D C2D H2D1 . . 109.5
N1D C2D H2D2 . . 109.5
H2D1 C2D H2D2 . . 109.5
N1D C2D H2D3 . . 109.5
H2D1 C2D H2D3 . . 109.5
H2D2 C2D H2D3 . . 109.5
C1D N1D C2D . . 121(2)
C1D N1D H1D4 . . 107.1
C2D N1D H1D4 . . 107.1
C1D N1D H1D5 . . 107.1
C2D N1D H1D5 . . 107.1
H1D4 N1D H1D5 . . 106.8
N1E C1E H1E1 . . 109.5
N1E C1E H1E2 . . 109.5
H1E1 C1E H1E2 . . 109.5
N1E C1E H1E3 . . 109.5
H1E1 C1E H1E3 . . 109.5
H1E2 C1E H1E3 . . 109.5
N1E C2E H2E1 . . 109.5
N1E C2E H2E2 . . 109.5
H2E1 C2E H2E2 . . 109.5
N1E C2E H2E3 . . 109.5
H2E1 C2E H2E3 . . 109.5
H2E2 C2E H2E3 . . 109.5
C3E N1E C2E . . 114.8(7)
C3E N1E C1E . . 120.4(6)
C2E N1E C1E . . 120.0(6)
O1E C3E N1E . . 129.1(8)
O1E C3E H3D . . 115.4
N1E C3E H3D . . 115.4
N1F C1F H1F1 . . 109.5
N1F C1F H1F2 . . 109.5
H1F1 C1F H1F2 . . 109.5
N1F C1F H1F3 . . 109.5
H1F1 C1F H1F3 . . 109.5
H1F2 C1F H1F3 . . 109.5
N1F C2F H2F1 . . 109.5
N1F C2F H2F2 . . 109.5
H2F1 C2F H2F2 . . 109.5
N1F C2F H2F3 . . 109.5
H2F1 C2F H2F3 . . 109.5
H2F2 C2F H2F3 . . 109.5
C3F N1F C2F . . 120.7(7)
C3F N1F C1F . . 118.3(9)
C2F N1F C1F . . 120.1(8)
O1F C3F N1F . . 129.9(11)
O1F C3F H3F . . 115.1
N1F C3F H3F . . 115.1

loop_
_geom_bond_atom_site_label_1
_geom_bond_atom_site_label_2
_geom_bond_site_symmetry_2
_geom_bond_distance
Zn1 O1A 3_667 2.022(2)
Zn1 O1A . 2.022(2)
Zn1 O11B 4_576 2.172(2)
Zn1 O11B 2_646 2.172(2)
Zn1 O10A 1_655 2.189(2)
Zn1 O10A 3_567 2.189(2)
Zn2 O10B 4_576 1.973(2)
Zn2 O2A . 1.984(2)
Zn2 O2B . 2.000(2)
Zn2 O10A 1_655 2.024(2)
O1A C3A . 1.258(4)
O2A C3A . 1.259(4)
C3A C4A . 1.484(4)
C4A C5A . 1.355(4)
C4A O8A . 1.366(3)
C5A C6A . 1.424(4)
C5A H5A . 0.9500
C6A C7A . 1.355(5)
C6A H6A . 0.9500
O8A C7A . 1.369(3)
C9A O11A . 1.222(4)
C9A O10A . 1.304(3)
C9A C7A . 1.479(4)
O1B C3B . 1.228(5)
O2B C3B . 1.261(5)
C3B C4B . 1.479(4)
C4B C5B . 1.343(5)
C4B O8B . 1.366(4)
C5B C6B . 1.419(5)
C5B H5B . 0.9500
C6B C7B . 1.351(5)
C6B H6B . 0.9500
C7B O8B . 1.366(3)
C7B C9B . 1.482(4)
C9B O11B . 1.247(4)
C9B O10B . 1.272(3)
C1C N1C . 1.405(10)
C1C H1C1 . 0.9800
C1C H1C2 . 0.9800
C1C H1C3 . 0.9800
C2C N1C . 1.526(10)
C2C H2C1 . 0.9800
C2C H2C2 . 0.9800
C2C H2C3 . 0.9800
N1C H1C4 . 0.9100
N1C H1C5 . 0.9100
C1D N1D . 1.41(3)
C1D H1D1 . 0.9800
C1D H1D2 . 0.9800
C1D H1D3 . 0.9800
C2D N1D . 1.63(3)
C2D H2D1 . 0.9800
C2D H2D2 . 0.9800
C2D H2D3 . 0.9800
N1D H1D4 . 0.9100
N1D H1D5 . 0.9100
C1E N1E . 1.430(7)
C1E H1E1 . 0.9800
C1E H1E2 . 0.9800
C1E H1E3 . 0.9800
C2E N1E . 1.399(8)
C2E H2E1 . 0.9800
C2E H2E2 . 0.9800
C2E H2E3 . 0.9800
N1E C3E . 1.285(8)
C3E O1E . 1.216(8)
C3E H3D . 0.9500
C1F N1F . 1.429(8)
C1F H1F1 . 0.9800
C1F H1F2 . 0.9800
C1F H1F3 . 0.9800
C2F N1F . 1.393(9)
C2F H2F1 . 0.9800
C2F H2F2 . 0.9800
C2F H2F3 . 0.9800
N1F C3F . 1.293(9)
C3F O1F . 1.218(9)
C3F H3F . 0.9500

loop_
_geom_hbond_atom_site_label_D
_geom_hbond_atom_site_label_H
_geom_hbond_atom_site_label_A
_geom_hbond_site_symmetry_A
_geom_hbond_distance_DH
_geom_hbond_distance_HA
_geom_hbond_distance_DA
_geom_hbond_angle_DHA
_geom_hbond_publ_flag
N1C(a) H1C4(a) O1E(a) . 0.91 1.98 2.867(11) 165.8 yes
N1C(a) H1C5(a) O2B . 0.91 2.01 2.782(9) 141.7 yes
N1D(b) H1D4(b) O1B 2_656 0.91 2.16 2.81(3) 127.4 yes
N1D(b) H1D5(b) O2B . 0.91 2.46 3.07(3) 124.4 yes
N1D(b) H1D5(b) O10B 4_576 0.91 2.38 3.10(3) 136.4 yes

loop_
_geom_torsion_atom_site_label_1
_geom_torsion_atom_site_label_2
_geom_torsion_atom_site_label_3
_geom_torsion_atom_site_label_4
_geom_torsion_site_symmetry_4
_geom_torsion
Zn1 O1A C3A O2A . 27.3(5)
Zn1 O1A C3A C4A . -152.9(2)
Zn2 O2A C3A O1A . 8.7(5)
Zn2 O2A C3A C4A . -171.1(2)
O1A C3A C4A C5A . -16.0(5)
O2A C3A C4A C5A . 163.8(3)
O1A C3A C4A O8A . 162.4(3)
O2A C3A C4A O8A . -17.8(4)
O8A C4A C5A C6A . -0.8(4)
C3A C4A C5A C6A . 177.7(3)
C4A C5A C6A C7A . -0.4(4)
C5A C4A O8A C7A . 1.6(3)
C3A C4A O8A C7A . -177.1(2)
C5A C6A C7A O8A . 1.4(4)
C5A C6A C7A C9A . -177.6(3)
C4A O8A C7A C6A . -1.8(3)
C4A O8A C7A C9A . 177.3(2)
O11A C9A C7A C6A . -169.0(3)
O10A C9A C7A C6A . 9.7(5)
O11A C9A C7A O8A . 12.1(4)
O10A C9A C7A O8A . -169.3(2)
O11A C9A O10A Zn2 1_455 1.1(3)
C7A C9A O10A Zn2 1_455 -177.5(2)
O11A C9A O10A Zn1 1_455 -118.8(3)
C7A C9A O10A Zn1 1_455 62.5(4)
Zn2 O2B C3B O1B . 6.5(4)
Zn2 O2B C3B C4B . -172.2(2)
O1B C3B C4B C5B . 2.3(6)
O2B C3B C4B C5B . -179.0(4)
O1B C3B C4B O8B . -174.1(3)
O2B C3B C4B O8B . 4.6(5)
O8B C4B C5B C6B . -0.1(4)
C3B C4B C5B C6B . -176.7(4)
C4B C5B C6B C7B . 0.3(5)
C5B C6B C7B O8B . -0.4(4)
C5B C6B C7B C9B . -179.5(3)
C5B C4B O8B C7B . -0.1(4)
C3B C4B O8B C7B . 177.0(3)
C6B C7B O8B C4B . 0.3(4)
C9B C7B O8B C4B . 179.6(3)
C6B C7B C9B O11B . 175.9(4)
O8B C7B C9B O11B . -3.2(4)
C6B C7B C9B O10B . -2.6(5)
O8B C7B C9B O10B . 178.4(3)
O11B C9B O10B Zn2 4_575 -12.5(4)
C7B C9B O10B Zn2 4_575 165.9(2)
O10B C9B O11B Zn1 2_656 -11.9(5)
C7B C9B O11B Zn1 2_656 169.9(2)
C2E N1E C3E O1E . -161.5(10)
C1E N1E C3E O1E . -6.1(16)
C2F N1F C3F O1F . -170.2(10)
C1F N1F C3F O1F . -1.4(16)

_cod_database_fobs_code 2021377
